data_4110538
loop_
_publ_author_name
'Vladimir V. Grushin'
'William J. Marshall'

_publ_section_title
;
 Unexpected H2O-Induced Ar-X Activation with Trifluoromethylpalladium(II)
 Aryls
;
_journal_name_full 'Journal of the American Chemical Society'
_journal_page_first 4632
_journal_page_last 4641
_journal_paper_doi 10.1021/ja0602389
_journal_volume 128
_journal_year 2006
_chemical_formula_sum 'C27 H24 F3 I P2 Pd'
_chemical_formula_weight 700.70
_chemical_name_systematic
;
 ?
;
_space_group_IT_number 19
_symmetry_cell_setting orthorhombic
_symmetry_space_group_name_Hall 'P 2ac 2ab'
_symmetry_space_group_name_H-M 'P 21 21 21'
_atom_sites_solution_hydrogens geom
_atom_sites_solution_primary direct
_atom_sites_solution_secondary difmap
_audit_creation_method SHELXL-97
_cell_angle_alpha 90.00
_cell_angle_beta 90.00
_cell_angle_gamma 90.00
_cell_formula_units_Z 4
_cell_length_a 8.625(4)
_cell_length_b 13.616(6)
_cell_length_c 22.834(10)
_cell_measurement_temperature 293(2)
_cell_volume 2682(2)
_computing_cell_refinement 'Bruker XSCANS'
_computing_data_collection 'Bruker XSCANS'
_computing_data_reduction 'Bruker SHELXTL'
_computing_molecular_graphics 'Bruker SHELXTL'
_computing_publication_material 'Bruker SHELXTL'
_computing_structure_refinement 'SHELXL-97 (Sheldrick, 1997)'
_computing_structure_solution 'SHELXS-97 (Sheldrick, 1990)'
_diffrn_ambient_temperature 293(2)
_diffrn_measured_fraction_theta_full 0.994
_diffrn_measured_fraction_theta_max 0.994
_diffrn_measurement_device_type 'Bruker P4'
_diffrn_measurement_method '\w scans'
_diffrn_radiation_monochromator graphite
_diffrn_radiation_source 'fine-focus sealed tube'
_diffrn_radiation_type MoK\a
_diffrn_radiation_wavelength 0.71073
_diffrn_reflns_av_R_equivalents 0.0557
_diffrn_reflns_av_sigmaI/netI 0.0332
_diffrn_reflns_limit_h_max 11
_diffrn_reflns_limit_h_min -11
_diffrn_reflns_limit_k_max 18
_diffrn_reflns_limit_k_min -18
_diffrn_reflns_limit_l_max 30
_diffrn_reflns_limit_l_min -30
_diffrn_reflns_number 47171
_diffrn_reflns_theta_full 28.32
_diffrn_reflns_theta_max 28.32
_diffrn_reflns_theta_min 1.74
_exptl_absorpt_coefficient_mu 1.997
_exptl_absorpt_correction_type none
_exptl_crystal_colour gold
_exptl_crystal_density_diffrn 1.736
_exptl_crystal_description prism
_exptl_crystal_F_000 1368
_exptl_crystal_size_max 0.370
_exptl_crystal_size_mid 0.130
_exptl_crystal_size_min 0.100
_refine_diff_density_max 1.015
_refine_diff_density_min -0.574
_refine_diff_density_rms 0.090
_refine_ls_abs_structure_details 'Flack H D (1983), Acta Cryst. A39, 876-881'
_refine_ls_abs_structure_Flack 0.039(19)
_refine_ls_extinction_method none
_refine_ls_goodness_of_fit_ref 1.091
_refine_ls_hydrogen_treatment riding
_refine_ls_matrix_type full
_refine_ls_number_parameters 314
_refine_ls_number_reflns 6646
_refine_ls_number_restraints 0
_refine_ls_restrained_S_all 1.091
_refine_ls_R_factor_all 0.0300
_refine_ls_R_factor_gt 0.0284
_refine_ls_shift/su_max 0.001
_refine_ls_shift/su_mean 0.000
_refine_ls_structure_factor_coef Fsqd
_refine_ls_weighting_details 'calc w=1/[\s^2^(Fo^2^)+(0.0372P)^2^+2.6420P] where P=(Fo^2^+2Fc^2^)/3'
_refine_ls_weighting_scheme calc
_refine_ls_wR_factor_gt 0.0808
_refine_ls_wR_factor_ref 0.0817
_reflns_number_gt 6374
_reflns_number_total 6646
_reflns_threshold_expression >2sigma(I)
_cod_data_source_file ja0602389si20060112_095501_4.cif
_cod_data_source_block 04306
_cod_database_code 4110538

loop_
_symmetry_equiv_pos_as_xyz
'x, y, z'
'-x+1/2, -y, z+1/2'
'x+1/2, -y+1/2, -z'
'-x, y+1/2, -z+1/2'

loop_
_atom_site_label
_atom_site_type_symbol
_atom_site_fract_x
_atom_site_fract_y
_atom_site_fract_z
_atom_site_U_iso_or_equiv
_atom_site_adp_type
_atom_site_occupancy
_atom_site_symmetry_multiplicity
_atom_site_calc_flag
_atom_site_refinement_flags
_atom_site_disorder_assembly
_atom_site_disorder_group
I1' I 0.6218(3) 0.0042(2) 0.41540(15) 0.0445(9) Uani 0.1399(13) 1 d P A 2
I1 I 0.61376(3) 0.20466(2) 0.297223(15) 0.03610(10) Uani 0.8601(13) 1 d P A 1
C3 C 0.5963(9) 0.0229(5) 0.4036(3) 0.0364(19) Uiso 0.8601(13) 1 d P A 1
Pd1 Pd 0.41564(3) 0.08568(2) 0.350052(12) 0.02603(7) Uani 1 1 d . A 1
P1 P 0.22670(11) -0.00587(7) 0.39103(4) 0.02497(18) Uani 1 1 d . A 1
P2 P 0.21669(10) 0.15276(7) 0.29608(4) 0.02487(17) Uani 1 1 d . A 1
F1 F 0.6747(5) -0.0412(3) 0.3774(2) 0.0749(12) Uani 0.8601(13) 1 d P A 1
F2 F 0.6878(6) 0.0923(3) 0.4243(3) 0.100(2) Uani 0.8601(13) 1 d P A 1
F3 F 0.5454(5) -0.0193(3) 0.45113(19) 0.0702(12) Uani 0.8601(13) 1 d P A 1
C1 C 0.0630(4) -0.0086(3) 0.33928(15) 0.0290(7) Uani 1 1 d . A 1
H1A H 0.0884 -0.0491 0.3057 0.035 Uiso 1 1 calc R A 1
H1B H -0.0283 -0.0357 0.3581 0.035 Uiso 1 1 calc R A 1
C2 C 0.0322(4) 0.0980(3) 0.31976(16) 0.0313(8) Uani 1 1 d . A 1
H2A H -0.0110 0.1354 0.3520 0.038 Uiso 1 1 calc R A 1
H2B H -0.0417 0.0987 0.2877 0.038 Uiso 1 1 calc R A 1
C4 C 0.2610(5) -0.1335(3) 0.40935(18) 0.0323(8) Uani 1 1 d . A 1
C5 C 0.3452(6) -0.1892(3) 0.3707(2) 0.0483(12) Uani 1 1 d . A 1
H5A H 0.3832 -0.1613 0.3364 0.058 Uiso 1 1 calc R A 1
C6 C 0.3735(7) -0.2879(4) 0.3829(3) 0.0623(15) Uani 1 1 d . A 1
H6A H 0.4308 -0.3259 0.3568 0.075 Uiso 1 1 calc R A 1
C7 C 0.3167(9) -0.3290(4) 0.4335(3) 0.071(2) Uani 1 1 d . A 1
H7A H 0.3366 -0.3947 0.4417 0.085 Uiso 1 1 calc R A 1
C8 C 0.2305(9) -0.2739(4) 0.4722(2) 0.0647(17) Uani 1 1 d . A 1
H8A H 0.1914 -0.3023 0.5061 0.078 Uiso 1 1 calc R A 1
C9 C 0.2029(7) -0.1767(3) 0.4601(2) 0.0459(11) Uani 1 1 d . A 1
H9A H 0.1448 -0.1392 0.4861 0.055 Uiso 1 1 calc R A 1
C10 C 0.1507(5) 0.0579(3) 0.45442(16) 0.0286(8) Uani 1 1 d . A 1
C11 C 0.2437(6) 0.1280(3) 0.48256(19) 0.0395(9) Uani 1 1 d . A 1
H11A H 0.3459 0.1367 0.4707 0.047 Uiso 1 1 calc R A 1
C12 C 0.1847(7) 0.1843(4) 0.5279(2) 0.0520(13) Uani 1 1 d . A 1
H12A H 0.2457 0.2323 0.5455 0.062 Uiso 1 1 calc R A 1
C13 C 0.0308(6) 0.1682(4) 0.5472(2) 0.0475(12) Uani 1 1 d . A 1
H13A H -0.0096 0.2049 0.5780 0.057 Uiso 1 1 calc R A 1
C14 C -0.0581(6) 0.0984(4) 0.52018(19) 0.0452(11) Uani 1 1 d . A 1
H14A H -0.1591 0.0878 0.5330 0.054 Uiso 1 1 calc R A 1
C15 C -0.0009(5) 0.0432(3) 0.47423(19) 0.0384(9) Uani 1 1 d . A 1
H15A H -0.0634 -0.0037 0.4564 0.046 Uiso 1 1 calc R A 1
C16 C 0.2246(6) 0.1232(3) 0.21878(17) 0.0379(9) Uani 1 1 d . A 1
C17 C 0.3198(6) 0.0434(4) 0.2026(2) 0.0522(12) Uani 1 1 d . A 1
H17A H 0.3818 0.0132 0.2306 0.063 Uiso 1 1 calc R A 1
C18 C 0.3215(8) 0.0099(5) 0.1457(3) 0.0725(19) Uani 1 1 d . A 1
H18A H 0.3815 -0.0441 0.1353 0.087 Uiso 1 1 calc R A 1
C19 C 0.2359(11) 0.0561(6) 0.1055(3) 0.086(3) Uani 1 1 d . A 1
H19A H 0.2393 0.0340 0.0670 0.103 Uiso 1 1 calc R A 1
C20 C 0.1400(10) 0.1372(6) 0.1192(3) 0.085(3) Uani 1 1 d . A 1
H20A H 0.0816 0.1681 0.0904 0.102 Uiso 1 1 calc R A 1
C21 C 0.1354(7) 0.1701(4) 0.1779(2) 0.0564(14) Uani 1 1 d . A 1
H21A H 0.0728 0.2228 0.1885 0.068 Uiso 1 1 calc R A 1
C22 C 0.1938(5) 0.2844(3) 0.30333(18) 0.0339(8) Uani 1 1 d . A 1
C23 C 0.1273(6) 0.3223(4) 0.3540(2) 0.0502(11) Uani 1 1 d . A 1
H23A H 0.0891 0.2799 0.3825 0.060 Uiso 1 1 calc R A 1
C24 C 0.1176(8) 0.4230(4) 0.3624(3) 0.0659(16) Uani 1 1 d . A 1
H24A H 0.0703 0.4483 0.3958 0.079 Uiso 1 1 calc R A 1
C25 C 0.1796(7) 0.4865(4) 0.3201(3) 0.0698(19) Uani 1 1 d . A 1
H25A H 0.1756 0.5541 0.3257 0.084 Uiso 1 1 calc R A 1
C26 C 0.2464(7) 0.4488(4) 0.2703(3) 0.0603(16) Uani 1 1 d . A 1
H26A H 0.2866 0.4910 0.2421 0.072 Uiso 1 1 calc R A 1
C27 C 0.2542(6) 0.3479(3) 0.2619(2) 0.0446(11) Uani 1 1 d . A 1
H27A H 0.3003 0.3229 0.2283 0.054 Uiso 1 1 calc R A 1

loop_
_atom_site_aniso_label
_atom_site_aniso_U_11
_atom_site_aniso_U_22
_atom_site_aniso_U_33
_atom_site_aniso_U_23
_atom_site_aniso_U_13
_atom_site_aniso_U_12
I1' 0.0264(12) 0.0468(15) 0.0601(19) 0.0130(13) -0.0201(12) 0.0038(9)
I1 0.02642(14) 0.02965(15) 0.05223(19) -0.00159(14) 0.00817(12) -0.00117(11)
Pd1 0.02146(12) 0.02446(13) 0.03216(13) -0.00151(11) -0.00183(10) 0.00238(10)
P1 0.0272(4) 0.0228(4) 0.0249(4) -0.0004(3) -0.0026(3) 0.0014(3)
P2 0.0259(4) 0.0242(4) 0.0245(4) 0.0007(4) -0.0007(3) 0.0034(3)
F1 0.062(2) 0.065(3) 0.099(3) 0.010(3) -0.020(2) 0.024(2)
F2 0.101(4) 0.053(2) 0.147(5) 0.013(3) -0.091(3) -0.015(2)
F3 0.060(2) 0.087(3) 0.063(2) 0.003(2) -0.032(2) 0.023(2)
C1 0.0299(17) 0.0301(18) 0.0269(17) 0.0001(14) -0.0024(13) -0.0062(14)
C2 0.0222(15) 0.043(2) 0.0283(18) 0.0031(16) -0.0024(13) 0.0041(15)
C4 0.038(2) 0.0235(17) 0.0356(19) 0.0008(15) -0.0065(16) -0.0009(15)
C5 0.059(3) 0.030(2) 0.056(3) -0.0011(19) 0.002(2) 0.004(2)
C6 0.077(4) 0.033(3) 0.077(4) -0.010(3) -0.003(3) 0.021(3)
C7 0.108(5) 0.028(2) 0.077(4) -0.001(3) -0.041(4) 0.011(3)
C8 0.118(5) 0.031(2) 0.046(3) 0.009(2) -0.013(3) -0.008(3)
C9 0.066(3) 0.033(2) 0.038(2) 0.0004(18) 0.001(2) -0.002(2)
C10 0.0379(19) 0.0238(17) 0.0240(17) -0.0008(13) -0.0053(14) 0.0069(14)
C11 0.048(3) 0.031(2) 0.040(2) -0.0043(17) -0.0006(19) -0.0067(19)
C12 0.084(4) 0.035(2) 0.037(2) -0.0092(19) -0.009(2) -0.002(2)
C13 0.066(3) 0.041(2) 0.035(2) -0.0065(19) 0.001(2) 0.025(2)
C14 0.045(2) 0.057(3) 0.033(2) 0.004(2) 0.0052(17) 0.024(2)
C15 0.039(2) 0.044(2) 0.032(2) -0.0032(18) -0.0045(17) 0.0065(19)
C16 0.049(2) 0.039(2) 0.0262(18) -0.0042(16) 0.0015(17) -0.0160(19)
C17 0.057(3) 0.050(3) 0.050(3) -0.017(2) 0.020(2) -0.011(2)
C18 0.095(5) 0.068(4) 0.055(3) -0.025(3) 0.027(3) -0.023(3)
C19 0.132(7) 0.075(5) 0.050(3) -0.019(3) 0.026(4) -0.053(5)
C20 0.119(6) 0.095(5) 0.041(3) 0.022(3) -0.022(3) -0.060(5)
C21 0.074(4) 0.062(3) 0.034(2) 0.007(2) -0.010(2) -0.019(3)
C22 0.0364(19) 0.0283(19) 0.037(2) -0.0033(16) -0.0123(16) 0.0070(15)
C23 0.057(3) 0.043(3) 0.051(3) -0.009(2) -0.008(2) 0.015(2)
C24 0.074(4) 0.046(3) 0.077(4) -0.020(3) -0.023(3) 0.020(3)
C25 0.073(4) 0.034(3) 0.102(5) -0.011(3) -0.039(4) 0.012(3)
C26 0.059(3) 0.028(2) 0.094(4) 0.012(3) -0.022(3) -0.006(2)
C27 0.043(2) 0.031(2) 0.060(3) 0.006(2) -0.016(2) -0.0021(18)

loop_
_atom_type_symbol
_atom_type_description
_atom_type_scat_dispersion_real
_atom_type_scat_dispersion_imag
_atom_type_scat_source
C C 0.0033 0.0016 'International Tables Vol C Tables 4.2.6.8 and 6.1.1.4'
H H 0.0000 0.0000 'International Tables Vol C Tables 4.2.6.8 and 6.1.1.4'
F F 0.0171 0.0103 'International Tables Vol C Tables 4.2.6.8 and 6.1.1.4'
I I -0.4742 1.8119 'International Tables Vol C Tables 4.2.6.8 and 6.1.1.4'
P P 0.1023 0.0942 'International Tables Vol C Tables 4.2.6.8 and 6.1.1.4'
Pd Pd -0.9988 1.0072 'International Tables Vol C Tables 4.2.6.8 and 6.1.1.4'

loop_
_geom_angle_atom_site_label_1
_geom_angle_atom_site_label_2
_geom_angle_atom_site_label_3
_geom_angle
F3 C3 F2 102.6(6)
F3 C3 F1 105.8(6)
F2 C3 F1 110.3(7)
F3 C3 Pd1 113.8(5)
F2 C3 Pd1 110.6(5)
F1 C3 Pd1 113.2(5)
C3 Pd1 P1 93.9(2)
C3 Pd1 P2 177.75(19)
P1 Pd1 P2 84.42(5)
C3 Pd1 I1 92.0(2)
P1 Pd1 I1 173.96(3)
P2 Pd1 I1 89.68(4)
C4 P1 C10 109.53(18)
C4 P1 C1 104.70(18)
C10 P1 C1 104.19(18)
C4 P1 Pd1 120.54(15)
C10 P1 Pd1 109.18(14)
C1 P1 Pd1 107.39(12)
C22 P2 C16 108.3(2)
C22 P2 C2 106.3(2)
C16 P2 C2 103.24(19)
C22 P2 Pd1 115.16(13)
C16 P2 Pd1 113.92(17)
C2 P2 Pd1 109.07(13)
C2 C1 P1 107.4(2)
C1 C2 P2 108.5(2)
C5 C4 C9 119.5(4)
C5 C4 P1 117.9(3)
C9 C4 P1 122.6(3)
C4 C5 C6 119.8(5)
C7 C6 C5 119.9(5)
C6 C7 C8 120.7(5)
C9 C8 C7 119.4(6)
C8 C9 C4 120.8(5)
C15 C10 C11 118.9(4)
C15 C10 P1 122.0(3)
C11 C10 P1 119.0(3)
C12 C11 C10 120.6(5)
C11 C12 C13 119.4(5)
C14 C13 C12 119.5(4)
C13 C14 C15 121.3(5)
C14 C15 C10 120.2(4)
C21 C16 C17 120.6(4)
C21 C16 P2 122.7(4)
C17 C16 P2 116.6(4)
C18 C17 C16 120.5(6)
C19 C18 C17 119.1(7)
C18 C19 C20 122.6(6)
C19 C20 C21 118.3(7)
C16 C21 C20 118.9(6)
C27 C22 C23 119.5(4)
C27 C22 P2 121.0(3)
C23 C22 P2 119.2(4)
C24 C23 C22 120.4(6)
C23 C24 C25 119.4(6)
C26 C25 C24 120.0(5)
C25 C26 C27 120.2(6)
C22 C27 C26 120.4(5)

loop_
_geom_bond_atom_site_label_1
_geom_bond_atom_site_label_2
_geom_bond_distance
I1 Pd1 2.6456(8)
C3 F3 1.303(8)
C3 F2 1.319(8)
C3 F1 1.256(8)
C3 Pd1 2.157(8)
Pd1 P1 2.2551(12)
Pd1 P2 2.3016(11)
P1 C4 1.812(4)
P1 C10 1.811(4)
P1 C1 1.841(4)
P2 C22 1.810(4)
P2 C16 1.812(4)
P2 C2 1.839(4)
C1 C2 1.541(5)
C4 C5 1.372(7)
C4 C9 1.393(6)
C5 C6 1.393(7)
C6 C7 1.375(9)
C7 C8 1.376(10)
C8 C9 1.373(7)
C10 C15 1.397(6)
C10 C11 1.403(6)
C11 C12 1.385(7)
C12 C13 1.415(8)
C13 C14 1.368(8)
C14 C15 1.381(6)
C16 C21 1.369(7)
C16 C17 1.410(7)
C17 C18 1.379(7)
C18 C19 1.334(11)
C19 C20 1.415(12)
C20 C21 1.413(8)
C22 C27 1.383(6)
C22 C23 1.392(7)
C23 C24 1.387(7)
C24 C25 1.402(10)
C25 C26 1.374(9)
C26 C27 1.389(7)

loop_
_geom_torsion_atom_site_label_1
_geom_torsion_atom_site_label_2
_geom_torsion_atom_site_label_3
_geom_torsion_atom_site_label_4
_geom_torsion
F3 C3 Pd1 P1 -19.7(5)
F2 C3 Pd1 P1 -134.6(5)
F1 C3 Pd1 P1 101.1(5)
F3 C3 Pd1 P2 21(5)
F2 C3 Pd1 P2 -94(5)
F1 C3 Pd1 P2 142(5)
F3 C3 Pd1 I1 158.8(5)
F2 C3 Pd1 I1 43.9(5)
F1 C3 Pd1 I1 -80.4(5)
C3 Pd1 P1 C4 -39.5(2)
P2 Pd1 P1 C4 141.98(15)
I1 Pd1 P1 C4 154.6(3)
C3 Pd1 P1 C10 88.5(2)
P2 Pd1 P1 C10 -89.98(13)
I1 Pd1 P1 C10 -77.4(3)
C3 Pd1 P1 C1 -159.1(2)
P2 Pd1 P1 C1 22.40(13)
I1 Pd1 P1 C1 35.0(3)
C3 Pd1 P2 C22 81(5)
P1 Pd1 P2 C22 121.57(17)
I1 Pd1 P2 C22 -57.11(16)
C3 Pd1 P2 C16 -153(5)
P1 Pd1 P2 C16 -112.50(16)
I1 Pd1 P2 C16 68.82(15)
C3 Pd1 P2 C2 -38(5)
P1 Pd1 P2 C2 2.23(14)
I1 Pd1 P2 C2 -176.45(14)
C4 P1 C1 C2 -177.6(3)
C10 P1 C1 C2 67.4(3)
Pd1 P1 C1 C2 -48.4(3)
P1 C1 C2 P2 50.3(3)
C22 P2 C2 C1 -156.6(3)
C16 P2 C2 C1 89.6(3)
Pd1 P2 C2 C1 -31.9(3)
C10 P1 C4 C5 -168.0(4)
C1 P1 C4 C5 80.8(4)
Pd1 P1 C4 C5 -40.1(4)
C10 P1 C4 C9 13.2(4)
C1 P1 C4 C9 -98.0(4)
Pd1 P1 C4 C9 141.1(4)
C9 C4 C5 C6 -0.9(8)
P1 C4 C5 C6 -179.7(4)
C4 C5 C6 C7 0.2(9)
C5 C6 C7 C8 0.6(10)
C6 C7 C8 C9 -0.7(10)
C7 C8 C9 C4 0.0(9)
C5 C4 C9 C8 0.8(8)
P1 C4 C9 C8 179.5(5)
C4 P1 C10 C15 -72.9(4)
C1 P1 C10 C15 38.7(4)
Pd1 P1 C10 C15 153.2(3)
C4 P1 C10 C11 110.7(3)
C1 P1 C10 C11 -137.7(3)
Pd1 P1 C10 C11 -23.3(4)
C15 C10 C11 C12 -2.3(6)
P1 C10 C11 C12 174.3(4)
C10 C11 C12 C13 2.3(7)
C11 C12 C13 C14 -1.0(7)
C12 C13 C14 C15 -0.2(7)
C13 C14 C15 C10 0.2(7)
C11 C10 C15 C14 1.1(6)
P1 C10 C15 C14 -175.4(3)
C22 P2 C16 C21 -37.9(5)
C2 P2 C16 C21 74.4(4)
Pd1 P2 C16 C21 -167.4(4)
C22 P2 C16 C17 146.7(3)
C2 P2 C16 C17 -101.0(4)
Pd1 P2 C16 C17 17.2(4)
C21 C16 C17 C18 -1.6(8)
P2 C16 C17 C18 173.9(4)
C16 C17 C18 C19 2.2(9)
C17 C18 C19 C20 -1.4(10)
C18 C19 C20 C21 -0.1(10)
C17 C16 C21 C20 0.1(8)
P2 C16 C21 C20 -175.1(4)
C19 C20 C21 C16 0.7(9)
C16 P2 C22 C27 -30.3(4)
C2 P2 C22 C27 -140.7(3)
Pd1 P2 C22 C27 98.5(3)
C16 P2 C22 C23 155.8(4)
C2 P2 C22 C23 45.4(4)
Pd1 P2 C22 C23 -75.4(4)
C27 C22 C23 C24 1.8(7)
P2 C22 C23 C24 175.8(4)
C22 C23 C24 C25 -1.9(8)
C23 C24 C25 C26 1.3(9)
C24 C25 C26 C27 -0.6(9)
C23 C22 C27 C26 -1.1(7)
P2 C22 C27 C26 -174.9(4)
C25 C26 C27 C22 0.5(8)
